data_2006305
loop_
_publ_author_name
'Jones, Peter G.'
'Bubenitschek, Peter'
'H\"opfner, Thomas'
'Hopf, Henning'

_publ_section_title
;
 All-<i>E</i>-7,8,9,10,11,12-hexaethyl[6]radialene
;
_journal_issue 7
_journal_name_full 'Acta Crystallographica Section C'
_journal_page_first 920
_journal_page_last 921
_journal_paper_doi 10.1107/S0108270197003582
_journal_volume 53
_journal_year 1997
_chemical_formula_sum 'C24 H36'
_chemical_formula_weight 324.53
_chemical_name_systematic
;
 1,2,3,4,5,6-hexakispropylidene-cyclohexane
;
_space_group_IT_number 15
_symmetry_cell_setting monoclinic
_symmetry_space_group_name_Hall '-C 2yc'
_symmetry_space_group_name_H-M 'C 1 2/c 1'
_audit_creation_method SHELXL
_cell_angle_alpha 90.00
_cell_angle_beta 106.21(2)
_cell_angle_gamma 90.00
_cell_formula_units_Z 4
_cell_length_a 19.578(5)
_cell_length_b 14.508(3)
_cell_length_c 7.979(2)
_cell_measurement_reflns_used 47
_cell_measurement_temperature 178(2)
_cell_measurement_theta_max 11.5
_cell_measurement_theta_min 10
_cell_volume 2176.2(9)
_computing_cell_refinement P3
_computing_data_collection 'P3 (Nicolet XRD Corporation, 1987)'
_computing_data_reduction 'XDISK (Nicolet XRD Corporation, 1987)'
_computing_molecular_graphics 'XP (Siemens, 1994)'
_computing_publication_material SHELXL93
_computing_structure_refinement 'SHELXL93 (Sheldrick, 1993)'
_computing_structure_solution 'SHELXS86 (Sheldrick, 1990)'
_diffrn_ambient_temperature 178(2)
_diffrn_measurement_device 'Nicolet R3'
_diffrn_measurement_method '\w scans'
_diffrn_radiation_monochromator graphite
_diffrn_radiation_source 'fine-focus sealed tube'
_diffrn_radiation_type MoK\a
_diffrn_radiation_wavelength 0.71073
_diffrn_reflns_av_R_equivalents 0.0722
_diffrn_reflns_av_sigmaI/netI 0.0868
_diffrn_reflns_limit_h_max 0
_diffrn_reflns_limit_h_min -23
_diffrn_reflns_limit_k_max 12
_diffrn_reflns_limit_k_min -17
_diffrn_reflns_limit_l_max 9
_diffrn_reflns_limit_l_min -9
_diffrn_reflns_number 3602
_diffrn_reflns_theta_max 25.06
_diffrn_reflns_theta_min 3.44
_diffrn_standards_decay_% 3
_diffrn_standards_interval_count 147
_diffrn_standards_number 3
_exptl_absorpt_coefficient_mu 0.055
_exptl_absorpt_correction_type none
_exptl_crystal_colour colourless
_exptl_crystal_density_diffrn .991
_exptl_crystal_density_method 'not measured'
_exptl_crystal_description prism
_exptl_crystal_F_000 720
_exptl_crystal_size_max 0.50
_exptl_crystal_size_mid 0.30
_exptl_crystal_size_min 0.20
_refine_diff_density_max 0.352
_refine_diff_density_min -0.220
_refine_ls_extinction_method none
_refine_ls_goodness_of_fit_all 1.008
_refine_ls_goodness_of_fit_obs 0.996
_refine_ls_hydrogen_treatment 'H atoms: rigid methyls, others riding'
_refine_ls_matrix_type full
_refine_ls_number_parameters 112
_refine_ls_number_reflns 1930
_refine_ls_number_restraints 0
_refine_ls_restrained_S_all 1.008
_refine_ls_restrained_S_obs 0.996
_refine_ls_R_factor_all 0.1408
_refine_ls_R_factor_obs .0635
_refine_ls_shift/esd_max 0.000
_refine_ls_shift/esd_mean 0.000
_refine_ls_structure_factor_coef Fsqd
_refine_ls_weighting_details 'w = 1/[\s^2^(Fo^2^)+(0.0893P)^2^+3.6393P] where P=(Fo^2^+2Fc^2^)/3'
_refine_ls_weighting_scheme calc
_refine_ls_wR_factor_all 0.2205
_refine_ls_wR_factor_obs .1576
_reflns_number_observed 1048
_reflns_number_total 1930
_reflns_observed_criterion >2sigma(I)
_cod_data_source_file fg1289.cif
_cod_data_source_block hotte
_cod_depositor_comments
;
The following automatic conversions were performed:

'_geom_angle_publ_flag' value 'N' changed to 'n' according to
/home/saulius/struct/CIF-dictionaries/cif_core.dic dictionary named
'cif_core.dic' version 2.4.1 from 2010-06-29 (15
times).

'_geom_torsion_publ_flag' value 'Y' changed to 'y' according
to /home/saulius/struct/CIF-dictionaries/cif_core.dic dictionary
named 'cif_core.dic' version 2.4.1 from 2010-06-29 (11
times).

'_geom_torsion_publ_flag' value 'N' changed to 'n' according
to /home/saulius/struct/CIF-dictionaries/cif_core.dic dictionary
named 'cif_core.dic' version 2.4.1 from 2010-06-29 (7 times).

Automatic conversion script
Id: cif_fix_values 1715 2011-07-08 13:25:40Z adriana 

The following automatic conversions were performed:

'_refine_ls_weighting_scheme' value 'calc w =
1/[\s^2^(Fo^2^)+(0.0893P)^2^+3.6393P] where P=(Fo^2^+2Fc^2^)/3' was
changed to 'calc'. New tag '_refine_ls_weighting_details' was
created. The value of the new tag was set to 'w =
1/[\s^2^(Fo^2^)+(0.0893P)^2^+3.6393P] where P=(Fo^2^+2Fc^2^)/3'.

Automatic conversion script
Id: cif_fix_values 3143 2015-03-26 13:38:13Z robertas 
;
_cod_original_sg_symbol_H-M 'C 2'
_cod_database_code 2006305

loop_
_symmetry_equiv_pos_as_xyz
'x, y, z'
'-x, y, -z+1/2'
'x+1/2, y+1/2, z'
'-x+1/2, y+1/2, -z+1/2'
'-x, -y, -z'
'x, -y, z-1/2'
'-x+1/2, -y+1/2, -z'
'x+1/2, -y+1/2, z-1/2'

loop_
_atom_site_aniso_label
_atom_site_aniso_U_11
_atom_site_aniso_U_22
_atom_site_aniso_U_33
_atom_site_aniso_U_12
_atom_site_aniso_U_13
_atom_site_aniso_U_23
C1 .0398(19) .0381(19) .0245(16) .0045(15) .0052(14) .0023(14)
C2 .047(2) .0417(19) .0185(15) -.0041(16) .0155(14) -.0056(14)
C3 .0336(17) .0387(19) .0359(18) -.0009(15) .0144(15) .0000(15)
C7 .043(2) .060(2) .0267(17) .0059(17) .0126(15) .0010(16)
C8 .045(2) .048(2) .0272(16) .0001(16) .0142(15) -.0025(15)
C9 .0399(19) .051(2) .0274(17) .0003(16) .0116(14) .0035(15)
C13 .039(2) .076(3) .0337(19) -.0004(19) .0049(15) -.0047(19)
C14 .063(2) .045(2) .0292(18) .0073(18) .0207(17) .0068(15)
C15 .0418(19) .055(2) .0362(18) -.0008(17) .0177(15) -.0049(17)
C19 .048(2) .082(3) .043(2) -.008(2) .0101(18) -.009(2)
C20 .076(3) .046(2) .044(2) .000(2) .026(2) .0072(18)
C21 .069(3) .060(3) .043(2) .012(2) .027(2) -.001(2)

loop_
_atom_site_label
_atom_site_fract_x
_atom_site_fract_y
_atom_site_fract_z
_atom_site_U_iso_or_equiv
_atom_site_thermal_displace_type
_atom_site_calc_flag
_atom_site_refinement_flags
_atom_site_occupancy
_atom_site_disorder_group
_atom_site_type_symbol
C1 .30320(17) .7305(2) .1642(4) .0349(8) Uani d . 1 . C
C2 .22650(17) .7194(2) .1480(4) .0344(8) Uani d . 1 . C
C3 .17843(17) .7742(2) .0060(4) .0351(8) Uani d . 1 . C
C7 .35014(19) .7490(3) .3188(4) .0427(9) Uani d . 1 . C
H7 .3313 .7502 .4164 .051 Uiso calc R 1 . H
C8 .19958(18) .6604(2) .2435(4) .0391(9) Uani d . 1 . C
H8 .1492 .6606 .2190 .047 Uiso calc R 1 . H
C9 .12570(17) .8283(2) .0238(4) .0391(9) Uani d . 1 . C
H9 .0989 .8587 -.0790 .047 Uiso calc R 1 . H
C13 .42738(19) .7679(3) .3571(5) .0505(10) Uani d . 1 . C
H13A .4387 .7813 .2461 .061 Uiso calc R 1 . H
H13B .4539 .7118 .4078 .061 Uiso calc R 1 . H
C14 .2373(2) .5953(2) .3810(4) .0442(9) Uani d . 1 . C
H14A .2362 .6196 .4961 .053 Uiso calc R 1 . H
H14B .2877 .5915 .3805 .053 Uiso calc R 1 . H
C15 .10355(19) .8470(3) .1853(4) .0429(9) Uani d . 1 . C
H15A .1393 .8200 .2865 .052 Uiso calc R 1 . H
H15B .0576 .8157 .1752 .052 Uiso calc R 1 . H
C19 .4527(2) .8474(3) .4811(5) .0582(11) Uani d . 1 . C
H19A .5039 .8564 .4990 .070 Uiso calc R 1 . H
H19B .4436 .8337 .5932 .070 Uiso calc R 1 . H
H19C .4272 .9035 .4316 .070 Uiso calc R 1 . H
C20 .2056(2) .4993(3) .3583(5) .0536(11) Uani d . 1 . C
H20A .2320 .4599 .4543 .064 Uiso calc R 1 . H
H20B .2086 .4735 .2470 .064 Uiso calc R 1 . H
H20C .1556 .5024 .3587 .064 Uiso calc R 1 . H
C21 .0956(2) .9486(3) .2195(5) .0555(11) Uani d . 1 . C
H21A .0798 .9559 .3251 .067 Uiso calc R 1 . H
H21B .0603 .9760 .1199 .067 Uiso calc R 1 . H
H21C .1414 .9796 .2358 .067 Uiso calc R 1 . H

loop_
_atom_type_symbol
_atom_type_description
_atom_type_scat_dispersion_real
_atom_type_scat_dispersion_imag
_atom_type_scat_source
C C 0.0033 0.0016 'International Tables Vol C Tables 4.2.6.8 and 6.1.1.4'
H H 0.0000 0.0000 'International Tables Vol C Tables 4.2.6.8 and 6.1.1.4'

loop_
_geom_angle_atom_site_label_1
_geom_angle_atom_site_label_2
_geom_angle_atom_site_label_3
_geom_angle_site_symmetry_3
_geom_angle
_geom_angle_publ_flag
C7 C1 C2 . 121.3(3) n
C7 C1 C3 7_565 124.4(3) n
C2 C1 C3 7_565 114.2(3) n
C8 C2 C1 . 124.6(3) n
C8 C2 C3 . 120.5(3) n
C1 C2 C3 . 114.8(3) n
C9 C3 C2 . 125.3(3) n
C9 C3 C1 7_565 120.7(3) n
C2 C3 C1 7_565 113.9(3) n
C1 C7 C13 . 128.6(3) n
C2 C8 C14 . 129.2(3) n
C3 C9 C15 . 128.1(3) n
C7 C13 C19 . 114.0(3) n
C8 C14 C20 . 113.3(3) n
C9 C15 C21 . 113.7(3) n

loop_
_geom_bond_atom_site_label_1
_geom_bond_atom_site_label_2
_geom_bond_site_symmetry_2
_geom_bond_distance
_geom_bond_publ_flag
C1 C7 . 1.344(5) y
C1 C2 . 1.480(4) y
C1 C3 7_565 1.500(4) y
C2 C8 . 1.347(4) y
C2 C3 . 1.486(5) y
C3 C9 . 1.336(5) y
C3 C1 7_565 1.500(4) ?
C7 C13 . 1.482(5) y
C8 C14 . 1.480(5) y
C9 C15 . 1.494(4) y
C13 C19 . 1.510(5) y
C14 C20 . 1.515(5) y
C15 C21 . 1.516(5) y

loop_
_geom_torsion_atom_site_label_1
_geom_torsion_atom_site_label_2
_geom_torsion_atom_site_label_3
_geom_torsion_atom_site_label_4
_geom_torsion_site_symmetry_1
_geom_torsion_site_symmetry_3
_geom_torsion_site_symmetry_4
_geom_torsion
_geom_torsion_publ_flag
C7 C1 C2 C8 . . . -54.2(5) y
C3 C1 C2 C8 7_565 . . 129.8(3) n
C7 C1 C2 C3 . . . 130.1(3) n
C3 C1 C2 C3 7_565 . . -45.8(4) y
C8 C2 C3 C9 . . . 53.8(5) y
C1 C2 C3 C9 . . . -130.4(3) n
C8 C2 C3 C1 . . 7_565 -130.2(3) n
C1 C2 C3 C1 . . 7_565 45.6(4) y
C2 C1 C7 C13 . . . -175.8(4) n
C3 C1 C7 C13 7_565 . . -0.3(6) y
C1 C2 C8 C14 . . . 0.0(5) y
C3 C2 C8 C14 . . . 175.4(3) n
C2 C3 C9 C15 . . . 0.7(6) y
C1 C3 C9 C15 7_565 . . -175.1(3) n
C1 C7 C13 C19 . . . 136.3(4) y
C2 C8 C14 C20 . . . -132.2(4) y
C3 C9 C15 C21 . . . 130.2(4) y
C2 C1 C3 C2 . 7_565 7_565 45.4(4) y
